data_7026013
loop_
_publ_author_name
'Liu, Ruiting'
'Li, Xiaoqing'
'Zhang, Houcai'
'Weng, Linhong'
'Zhou, Xigeng'

_publ_section_title
;
 Synthesis and controlled hydrolysis of organolanthanide complexes with
 mono- and dianionic benzimidazole-2-thiolate ligands.
;
_journal_issue 45
_journal_name_full 'Dalton transactions (Cambridge, England : 2003)'
_journal_page_first 11053
_journal_page_last 11059
_journal_paper_doi 10.1039/c0dt00129e
_journal_volume 39
_journal_year 2010
_chemical_formula_sum 'C35 H40 Er2 N2 O2 S'
_chemical_formula_weight 887.27
_chemical_name_systematic
;
?
;
_space_group_IT_number 19
_symmetry_cell_setting orthorhombic
_symmetry_space_group_name_Hall 'P 2ac 2ab'
_symmetry_space_group_name_H-M 'P 21 21 21'
_atom_sites_solution_hydrogens geom
_atom_sites_solution_primary direct
_atom_sites_solution_secondary difmap
_audit_creation_method SHELXL-97
_cell_angle_alpha 90.00
_cell_angle_beta 90.00
_cell_angle_gamma 90.00
_cell_formula_units_Z 4
_cell_length_a 9.290(3)
_cell_length_b 17.813(6)
_cell_length_c 19.826(7)
_cell_measurement_reflns_used 902
_cell_measurement_temperature 293(2)
_cell_measurement_theta_max 24.964
_cell_measurement_theta_min 2.507
_cell_volume 3280.9(19)
_computing_cell_refinement 'Bruker SMART'
_computing_data_collection 'Bruker SMART'
_computing_data_reduction 'Bruker SHELXTL'
_computing_molecular_graphics 'Bruker SHELXTL'
_computing_publication_material 'Bruker SHELXTL'
_computing_structure_refinement 'SHELXL-97 (Sheldrick, 1997)'
_computing_structure_solution 'SHELXS-97 (Sheldrick, 1990)'
_diffrn_ambient_temperature 293(2)
_diffrn_measured_fraction_theta_full 0.997
_diffrn_measured_fraction_theta_max 0.997
_diffrn_measurement_device_type 'CCD area detector'
_diffrn_measurement_method 'phi and omega scans'
_diffrn_radiation_monochromator graphite
_diffrn_radiation_source 'fine-focus sealed tube'
_diffrn_radiation_type MoK\a
_diffrn_radiation_wavelength 0.71073
_diffrn_reflns_av_R_equivalents 0.0393
_diffrn_reflns_av_sigmaI/netI 0.0562
_diffrn_reflns_limit_h_max 11
_diffrn_reflns_limit_h_min -11
_diffrn_reflns_limit_k_max 16
_diffrn_reflns_limit_k_min -22
_diffrn_reflns_limit_l_max 24
_diffrn_reflns_limit_l_min -25
_diffrn_reflns_number 16360
_diffrn_reflns_theta_full 27.00
_diffrn_reflns_theta_max 27.00
_diffrn_reflns_theta_min 1.54
_exptl_absorpt_coefficient_mu 5.177
_exptl_absorpt_correction_T_max 0.6255
_exptl_absorpt_correction_T_min 0.4241
_exptl_absorpt_correction_type multi-scan
_exptl_absorpt_process_details sadabs
_exptl_crystal_colour pink
_exptl_crystal_density_diffrn 1.796
_exptl_crystal_density_method 'not measured'
_exptl_crystal_description block
_exptl_crystal_F_000 1728
_exptl_crystal_size_max 0.20
_exptl_crystal_size_mid 0.10
_exptl_crystal_size_min 0.10
_refine_diff_density_max 1.605
_refine_diff_density_min -0.593
_refine_diff_density_rms 0.128
_refine_ls_abs_structure_details 'Flack H D (1983), Acta Cryst. A39, 876-881'
_refine_ls_abs_structure_Flack -0.008(15)
_refine_ls_extinction_method none
_refine_ls_goodness_of_fit_ref 0.996
_refine_ls_hydrogen_treatment constr
_refine_ls_matrix_type full
_refine_ls_number_parameters 379
_refine_ls_number_reflns 7075
_refine_ls_number_restraints 21
_refine_ls_restrained_S_all 0.999
_refine_ls_R_factor_all 0.0449
_refine_ls_R_factor_gt 0.0349
_refine_ls_shift/su_max 0.001
_refine_ls_shift/su_mean 0.000
_refine_ls_structure_factor_coef Fsqd
_refine_ls_weighting_details 'calc w=1/[\s^2^(Fo^2^)+(0.0335P)^2^+0.0000P] where P=(Fo^2^+2Fc^2^)/3'
_refine_ls_weighting_scheme calc
_refine_ls_wR_factor_gt 0.0729
_refine_ls_wR_factor_ref 0.0764
_reflns_number_gt 6144
_reflns_number_total 7075
_reflns_threshold_expression >2sigma(I)
_cod_data_source_file c0dt00129e.txt
_cod_data_source_block f70513a
_cod_depositor_comments
;
The following automatic conversions were performed:

'_symmetry_cell_setting' value 'Orthorhombic' changed to
'orthorhombic' according to
/home/saulius/struct/CIF-dictionaries/cif_core.dic dictionary named
'cif_core.dic' version 2.4.2 from 2011-04-26.

Automatic conversion script
Id: cif_fix_values 1891 2012-01-12 08:04:46Z andrius 
;
_cod_original_cell_volume 3281(2)
_cod_original_sg_symbol_H-M P2(1)2(1)2(1)
_cod_database_code 7026013

loop_
_symmetry_equiv_pos_as_xyz
'x, y, z'
'-x+1/2, -y, z+1/2'
'-x, y+1/2, -z+1/2'
'x+1/2, -y+1/2, -z'

loop_
_atom_site_label
_atom_site_type_symbol
_atom_site_fract_x
_atom_site_fract_y
_atom_site_fract_z
_atom_site_U_iso_or_equiv
_atom_site_adp_type
_atom_site_occupancy
_atom_site_symmetry_multiplicity
_atom_site_calc_flag
_atom_site_refinement_flags
Er1 Er 1.07565(3) 0.845262(18) 0.183875(14) 0.04048(9) Uani 1 1 d D
Er2 Er 0.95528(3) 1.075228(16) 0.011653(13) 0.03559(8) Uani 1 1 d D
S1 S 0.99842(19) 0.92132(10) 0.06090(9) 0.0451(4) Uani 1 1 d .
N1 N 1.2149(6) 0.9485(3) 0.1467(3) 0.0457(14) Uani 1 1 d D
N2 N 1.1606(6) 1.0443(3) 0.0768(3) 0.0411(13) Uani 1 1 d D
C1 C 1.3075(17) 0.7798(9) 0.1332(8) 0.107(5) Uani 1 1 d .
H1A H 1.3631 0.7975 0.0943 0.128 Uiso 1 1 calc R
C2 C 1.3378(12) 0.7962(7) 0.2024(11) 0.119(5) Uani 1 1 d .
H2A H 1.4200 0.8242 0.2206 0.143 Uiso 1 1 calc R
C3 C 1.2492(16) 0.7456(9) 0.2368(6) 0.098(4) Uani 1 1 d .
H3A H 1.2560 0.7346 0.2851 0.118 Uiso 1 1 calc R
C4 C 1.1752(13) 0.7080(6) 0.1952(10) 0.100(4) Uani 1 1 d .
H4A H 1.1160 0.6646 0.2076 0.120 Uiso 1 1 calc R
C5 C 1.2055(17) 0.7271(9) 0.1320(7) 0.101(4) Uani 1 1 d .
H5A H 1.1738 0.6998 0.0917 0.121 Uiso 1 1 calc R
C6 C 0.9100(10) 0.8440(6) 0.2908(4) 0.069(2) Uani 1 1 d .
H6A H 0.8554 0.8007 0.3075 0.083 Uiso 1 1 calc R
C7 C 1.0419(11) 0.8663(5) 0.3135(4) 0.067(2) Uani 1 1 d .
H7A H 1.0973 0.8408 0.3487 0.080 Uiso 1 1 calc R
C8 C 1.0720(13) 0.9346(6) 0.2886(4) 0.078(3) Uani 1 1 d .
H8A H 1.1521 0.9666 0.3032 0.094 Uiso 1 1 calc R
C9 C 0.9551(17) 0.9584(6) 0.2497(5) 0.091(4) Uani 1 1 d .
H9A H 0.9400 1.0092 0.2321 0.109 Uiso 1 1 calc R
C10 C 0.8554(11) 0.9017(9) 0.2506(5) 0.091(4) Uani 1 1 d .
H10A H 0.7565 0.9053 0.2338 0.109 Uiso 1 1 calc R
C11 C 0.7785(16) 0.7245(9) 0.1836(5) 0.135(6) Uani 1 1 d DU
H11A H 0.7176 0.7568 0.2108 0.162 Uiso 1 1 calc R
H11B H 0.8359 0.6936 0.2136 0.162 Uiso 1 1 calc R
C12 C 0.6882(15) 0.6760(7) 0.1394(5) 0.117(5) Uani 1 1 d D
H12A H 0.7218 0.6245 0.1405 0.140 Uiso 1 1 calc R
H12B H 0.5884 0.6773 0.1536 0.140 Uiso 1 1 calc R
C13 C 0.7041(14) 0.7081(7) 0.0706(5) 0.117(5) Uani 1 1 d D
H13A H 0.6200 0.7376 0.0588 0.140 Uiso 1 1 calc R
H13B H 0.7155 0.6684 0.0376 0.140 Uiso 1 1 calc R
C14 C 0.8355(14) 0.7567(7) 0.0726(4) 0.113(5) Uani 1 1 d D
H14A H 0.9148 0.7320 0.0497 0.136 Uiso 1 1 calc R
H14B H 0.8168 0.8041 0.0501 0.136 Uiso 1 1 calc R
C15 C 1.1355(8) 0.9736(4) 0.0958(3) 0.0412(16) Uani 1 1 d .
C16 C 1.3030(8) 1.0082(4) 0.1626(3) 0.0460(17) Uani 1 1 d .
C17 C 1.4073(9) 1.0159(6) 0.2128(4) 0.063(2) Uani 1 1 d .
H17A H 1.4287 0.9769 0.2423 0.076 Uiso 1 1 calc R
C18 C 1.4774(9) 1.0841(6) 0.2166(4) 0.066(2) Uani 1 1 d .
H18A H 1.5491 1.0904 0.2488 0.080 Uiso 1 1 calc R
C19 C 1.4449(10) 1.1428(5) 0.1746(4) 0.071(2) Uani 1 1 d .
H19A H 1.4934 1.1882 0.1795 0.085 Uiso 1 1 calc R
C20 C 1.3412(9) 1.1356(5) 0.1249(4) 0.063(2) Uani 1 1 d .
H20A H 1.3207 1.1752 0.0959 0.076 Uiso 1 1 calc R
C21 C 1.2685(7) 1.0677(4) 0.1196(3) 0.0446(17) Uani 1 1 d .
C22 C 0.8192(11) 1.1323(6) 0.1175(5) 0.072(3) Uani 1 1 d .
H22A H 0.7715 1.1032 0.1530 0.087 Uiso 1 1 calc R
C23 C 0.9570(11) 1.1620(6) 0.1211(6) 0.083(3) Uani 1 1 d .
H23A H 1.0228 1.1567 0.1594 0.100 Uiso 1 1 calc R
C24 C 0.9782(16) 1.2075(6) 0.0668(7) 0.101(4) Uani 1 1 d .
H24A H 1.0604 1.2414 0.0611 0.121 Uiso 1 1 calc R
C25 C 0.8521(18) 1.2104(6) 0.0293(7) 0.109(5) Uani 1 1 d .
H25A H 0.8289 1.2469 -0.0061 0.131 Uiso 1 1 calc R
C26 C 0.7537(11) 1.1629(6) 0.0633(7) 0.085(3) Uani 1 1 d .
H26A H 0.6506 1.1592 0.0533 0.102 Uiso 1 1 calc R
C27 C 1.1614(9) 1.1016(5) -0.0742(4) 0.058(2) Uani 1 1 d .
H27A H 1.2591 1.1176 -0.0622 0.070 Uiso 1 1 calc R
C28 C 1.0535(11) 1.1482(6) -0.0940(4) 0.078(3) Uani 1 1 d .
H28A H 1.0606 1.2029 -0.0982 0.093 Uiso 1 1 calc R
C29 C 0.9435(13) 1.1051(8) -0.1175(4) 0.092(4) Uani 1 1 d .
H29A H 0.8585 1.1241 -0.1414 0.110 Uiso 1 1 calc R
C30 C 0.9827(12) 1.0305(8) -0.1129(4) 0.086(4) Uani 1 1 d .
H30A H 0.9312 0.9883 -0.1334 0.103 Uiso 1 1 calc R
C31 C 1.1191(10) 1.0275(6) -0.0858(4) 0.064(2) Uani 1 1 d .
H31A H 1.1817 0.9832 -0.0844 0.076 Uiso 1 1 calc R
C32 C 0.6428(9) 0.9811(6) 0.0475(4) 0.079(3) Uani 1 1 d D
H32A H 0.6047 1.0203 0.0764 0.095 Uiso 1 1 calc R
H32B H 0.7015 0.9477 0.0747 0.095 Uiso 1 1 calc R
C33 C 0.5225(10) 0.9384(6) 0.0146(5) 0.092(3) Uani 1 1 d D
H33A H 0.5487 0.8862 0.0083 0.110 Uiso 1 1 calc R
H33B H 0.4357 0.9409 0.0417 0.110 Uiso 1 1 calc R
C34 C 0.5010(11) 0.9765(8) -0.0518(6) 0.122(5) Uani 1 1 d D
H34A H 0.4847 0.9398 -0.0872 0.147 Uiso 1 1 calc R
H34B H 0.4191 1.0102 -0.0499 0.147 Uiso 1 1 calc R
C35 C 0.6360(12) 1.0191(9) -0.0645(5) 0.137(7) Uani 1 1 d D
H35A H 0.6850 0.9988 -0.1037 0.165 Uiso 1 1 calc R
H35B H 0.6138 1.0714 -0.0733 0.165 Uiso 1 1 calc R
O1 O 0.8708(6) 0.7693(3) 0.1415(3) 0.0654(16) Uani 1 1 d DU
O2 O 0.7264(5) 1.0130(3) -0.0063(3) 0.0580(14) Uani 1 1 d D

loop_
_atom_site_aniso_label
_atom_site_aniso_U_11
_atom_site_aniso_U_22
_atom_site_aniso_U_33
_atom_site_aniso_U_23
_atom_site_aniso_U_13
_atom_site_aniso_U_12
Er1 0.04307(17) 0.04430(17) 0.03407(14) 0.00595(13) 0.00202(13) 0.00577(14)
Er2 0.03402(15) 0.03872(15) 0.03404(13) 0.00449(12) 0.00342(12) 0.00364(12)
S1 0.0514(10) 0.0402(9) 0.0437(9) 0.0042(8) -0.0145(7) -0.0045(8)
N1 0.042(3) 0.053(4) 0.042(3) 0.011(3) -0.006(3) 0.001(3)
N2 0.043(3) 0.044(3) 0.036(3) 0.005(3) -0.007(2) -0.003(3)
C1 0.102(10) 0.109(11) 0.110(10) 0.054(9) 0.050(9) 0.060(9)
C2 0.043(6) 0.085(8) 0.230(18) -0.001(11) -0.025(9) 0.033(6)
C3 0.099(10) 0.115(11) 0.080(7) 0.038(8) 0.002(7) 0.062(8)
C4 0.082(8) 0.056(7) 0.162(14) 0.028(8) -0.004(9) 0.009(5)
C5 0.122(12) 0.099(10) 0.081(8) -0.033(8) -0.018(8) 0.053(9)
C6 0.072(6) 0.079(6) 0.057(5) -0.015(5) 0.025(5) -0.006(5)
C7 0.068(6) 0.100(7) 0.032(3) -0.003(4) 0.002(4) 0.008(5)
C8 0.097(8) 0.084(7) 0.053(5) -0.016(5) 0.011(5) -0.011(7)
C9 0.146(11) 0.061(6) 0.065(6) 0.003(5) 0.041(8) 0.038(8)
C10 0.049(6) 0.162(12) 0.061(6) -0.035(7) 0.004(5) 0.031(7)
C11 0.144(12) 0.165(13) 0.097(8) 0.034(9) -0.004(9) -0.095(10)
C12 0.147(13) 0.107(10) 0.097(8) -0.017(8) 0.016(9) -0.058(9)
C13 0.128(12) 0.111(10) 0.111(9) 0.007(8) -0.026(9) -0.063(9)
C14 0.139(12) 0.119(10) 0.081(7) -0.007(7) -0.012(8) -0.065(9)
C15 0.045(4) 0.043(4) 0.035(3) -0.001(3) -0.006(3) 0.001(3)
C16 0.036(4) 0.063(5) 0.039(3) 0.008(3) -0.003(3) -0.004(3)
C17 0.047(5) 0.094(7) 0.049(4) 0.008(4) -0.007(4) -0.008(4)
C18 0.046(5) 0.103(7) 0.051(4) -0.006(5) -0.002(4) -0.022(5)
C19 0.056(5) 0.091(7) 0.066(5) -0.014(5) 0.003(5) -0.038(5)
C20 0.065(5) 0.069(6) 0.055(5) 0.007(4) -0.010(4) -0.019(4)
C21 0.037(4) 0.061(5) 0.036(3) -0.003(4) 0.000(3) -0.010(3)
C22 0.065(6) 0.078(7) 0.073(6) -0.023(5) 0.026(5) 0.012(5)
C23 0.066(6) 0.090(7) 0.094(7) -0.059(6) 0.016(6) -0.001(6)
C24 0.112(11) 0.051(6) 0.139(11) -0.038(7) 0.039(9) -0.019(6)
C25 0.140(12) 0.055(7) 0.131(11) 0.005(7) 0.019(10) 0.051(7)
C26 0.055(6) 0.064(6) 0.136(10) -0.021(7) 0.020(6) 0.024(5)
C27 0.048(5) 0.082(6) 0.046(4) 0.014(4) 0.011(4) -0.015(4)
C28 0.076(7) 0.092(7) 0.065(5) 0.051(5) 0.022(5) 0.006(6)
C29 0.069(7) 0.164(11) 0.042(4) 0.044(6) -0.001(5) 0.004(8)
C30 0.092(8) 0.134(10) 0.031(4) -0.021(5) 0.020(5) -0.041(7)
C31 0.056(5) 0.094(7) 0.042(4) -0.018(4) 0.013(4) -0.001(5)
C32 0.048(5) 0.100(8) 0.090(7) 0.022(6) 0.011(5) -0.007(5)
C33 0.065(6) 0.104(8) 0.107(8) 0.002(7) 0.015(6) -0.030(6)
C34 0.070(8) 0.150(12) 0.148(12) 0.047(10) -0.036(7) -0.029(8)
C35 0.075(8) 0.237(17) 0.100(8) 0.079(10) -0.055(7) -0.067(10)
O1 0.072(4) 0.068(4) 0.056(3) -0.001(3) 0.002(3) -0.026(3)
O2 0.033(2) 0.081(4) 0.061(3) 0.015(3) -0.007(2) -0.008(2)

loop_
_atom_type_symbol
_atom_type_description
_atom_type_scat_dispersion_real
_atom_type_scat_dispersion_imag
_atom_type_scat_source
C C 0.0033 0.0016 'International Tables Vol C Tables 4.2.6.8 and 6.1.1.4'
H H 0.0000 0.0000 'International Tables Vol C Tables 4.2.6.8 and 6.1.1.4'
N N 0.0061 0.0033 'International Tables Vol C Tables 4.2.6.8 and 6.1.1.4'
S S 0.1246 0.1234 'International Tables Vol C Tables 4.2.6.8 and 6.1.1.4'
O O 0.0106 0.0060 'International Tables Vol C Tables 4.2.6.8 and 6.1.1.4'
Er Er -0.2586 4.9576 'International Tables Vol C Tables 4.2.6.8 and 6.1.1.4'

loop_
_geom_angle_atom_site_label_1
_geom_angle_atom_site_label_2
_geom_angle_atom_site_label_3
_geom_angle
N1 Er1 O1 137.54(19)
N1 Er1 C2 78.1(4)
O1 Er1 C2 125.4(3)
N1 Er1 C7 105.1(3)
O1 Er1 C7 108.6(3)
C2 Er1 C7 91.2(5)
N1 Er1 C8 77.4(3)
O1 Er1 C8 126.2(3)
C2 Er1 C8 96.0(5)
C7 Er1 C8 29.7(3)
N1 Er1 C3 108.4(4)
O1 Er1 C3 103.8(4)
C2 Er1 C3 31.0(4)
C7 Er1 C3 77.1(4)
C8 Er1 C3 95.9(4)
N1 Er1 C6 125.4(3)
O1 Er1 C6 79.6(3)
C2 Er1 C6 115.5(5)
C7 Er1 C6 30.2(3)
C8 Er1 C6 49.9(3)
C3 Er1 C6 91.8(4)
N1 Er1 C4 123.9(3)
O1 Er1 C4 77.9(4)
C2 Er1 C4 49.3(4)
C7 Er1 C4 95.3(5)
C8 Er1 C4 120.3(5)
C3 Er1 C4 27.9(4)
C6 Er1 C4 97.5(4)
N1 Er1 C5 104.4(5)
O1 Er1 C5 77.5(4)
C2 Er1 C5 50.3(4)
C7 Er1 C5 123.6(4)
C8 Er1 C5 143.3(4)
C3 Er1 C5 48.2(4)
C6 Er1 C5 125.3(5)
C4 Er1 C5 29.3(4)
N1 Er1 C10 106.5(4)
O1 Er1 C10 77.5(3)
C2 Er1 C10 141.3(5)
C7 Er1 C10 50.1(3)
C8 Er1 C10 50.2(4)
C3 Er1 C10 122.4(4)
C6 Er1 C10 30.8(3)
C4 Er1 C10 125.9(5)
C5 Er1 C10 148.9(6)
N1 Er1 C1 77.2(4)
O1 Er1 C1 104.8(5)
C2 Er1 C1 31.6(5)
C7 Er1 C1 122.3(4)
C8 Er1 C1 125.4(6)
C3 Er1 C1 49.7(4)
C6 Er1 C1 141.4(4)
C4 Er1 C1 48.3(4)
C5 Er1 C1 29.3(4)
C10 Er1 C1 171.9(4)
N1 Er1 C9 78.1(3)
O1 Er1 C9 104.9(4)
C2 Er1 C9 125.4(5)
C7 Er1 C9 49.9(3)
C8 Er1 C9 30.8(3)
C3 Er1 C9 125.3(4)
C6 Er1 C9 50.2(3)
C4 Er1 C9 144.7(5)
C5 Er1 C9 173.4(4)
C10 Er1 C9 30.0(4)
C1 Er1 C9 150.0(6)
N1 Er1 S1 60.48(14)
O1 Er1 S1 77.21(14)
C2 Er1 S1 120.6(5)
C7 Er1 S1 137.3(2)
C8 Er1 S1 112.5(3)
C3 Er1 S1 144.3(3)
C6 Er1 S1 122.9(2)
C4 Er1 S1 126.8(4)
C5 Er1 S1 99.2(3)
C10 Er1 S1 93.0(3)
C1 Er1 S1 95.1(3)
C9 Er1 S1 87.4(2)
N1 Er1 C15 26.42(19)
O1 Er1 C15 111.64(19)
C2 Er1 C15 99.7(4)
C7 Er1 C15 119.8(3)
C8 Er1 C15 90.1(3)
C3 Er1 C15 130.6(4)
C6 Er1 C15 126.9(3)
C4 Er1 C15 135.3(4)
C5 Er1 C15 107.7(4)
C10 Er1 C15 98.6(4)
C1 Er1 C15 87.9(3)
C9 Er1 C15 77.3(3)
S1 Er1 C15 34.47(14)
N2 Er2 O2 132.81(19)
N2 Er2 C31 81.8(3)
O2 Er2 C31 104.8(2)
N2 Er2 C27 78.8(2)
O2 Er2 C27 129.2(2)
C31 Er2 C27 31.1(3)
N2 Er2 C30 111.5(3)
O2 Er2 C30 78.9(3)
C31 Er2 C30 30.7(3)
C27 Er2 C30 50.5(3)
N2 Er2 C24 85.2(4)
O2 Er2 C24 123.1(4)
C31 Er2 C24 124.0(4)
C27 Er2 C24 92.9(4)
C30 Er2 C24 131.7(4)
N2 Er2 C25 115.9(4)
O2 Er2 C25 96.9(4)
C31 Er2 C25 127.9(4)
C27 Er2 C25 101.0(4)
C30 Er2 C25 116.3(5)
C24 Er2 C25 30.8(4)
N2 Er2 C29 127.9(3)
O2 Er2 C29 85.0(3)
C31 Er2 C29 50.6(4)
C27 Er2 C29 49.8(3)
C30 Er2 C29 30.6(3)
C24 Er2 C29 103.3(5)
C25 Er2 C29 85.9(5)
N2 Er2 C28 105.7(3)
O2 Er2 C28 114.5(3)
C31 Er2 C28 50.7(3)
C27 Er2 C28 30.1(3)
C30 Er2 C28 50.4(4)
C24 Er2 C28 81.9(4)
C25 Er2 C28 77.2(4)
C29 Er2 C28 30.1(3)
N2 Er2 C26 119.8(3)
O2 Er2 C26 72.9(3)
C31 Er2 C26 153.4(4)
C27 Er2 C26 131.8(3)
C30 Er2 C26 128.0(4)
C24 Er2 C26 50.3(4)
C25 Er2 C26 31.3(4)
C29 Er2 C26 103.2(4)
C28 Er2 C26 105.2(4)
N2 Er2 C22 92.4(3)
O2 Er2 C22 82.7(3)
C31 Er2 C22 172.5(3)
C27 Er2 C22 143.0(3)
C30 Er2 C22 155.9(4)
C24 Er2 C22 50.3(4)
C25 Er2 C22 50.7(4)
C29 Er2 C22 132.5(4)
C28 Er2 C22 127.3(3)
C26 Er2 C22 29.5(3)
N2 Er2 C23 71.7(3)
O2 Er2 C23 112.9(3)
C31 Er2 C23 142.3(3)
C27 Er2 C23 115.0(3)
C30 Er2 C23 161.5(4)
C24 Er2 C23 29.9(3)
C25 Er2 C23 50.1(4)
C29 Er2 C23 132.8(4)
C28 Er2 C23 111.1(4)
C26 Er2 C23 49.2(4)
C22 Er2 C23 30.3(3)
N2 Er2 S1 59.44(14)
O2 Er2 S1 75.01(13)
C31 Er2 S1 82.1(2)
C27 Er2 S1 106.6(2)
C30 Er2 S1 90.9(3)
C24 Er2 S1 133.9(4)
C25 Er2 S1 149.9(3)
C29 Er2 S1 121.4(3)
C28 Er2 S1 132.8(2)
C26 Er2 S1 121.3(3)
C22 Er2 S1 99.2(2)
C23 Er2 S1 105.6(3)
N2 Er2 C15 25.85(19)
O2 Er2 C15 107.27(18)
C31 Er2 C15 83.6(3)
C27 Er2 C15 93.6(2)
C30 Er2 C15 106.9(3)
C24 Er2 C15 105.6(4)
C25 Er2 C15 133.7(4)
C29 Er2 C15 134.0(3)
C28 Er2 C15 123.5(3)
C26 Er2 C15 122.7(3)
C22 Er2 C15 93.3(3)
C23 Er2 C15 83.9(3)
S1 Er2 C15 33.85(14)
C15 S1 Er1 74.4(2)
C15 S1 Er2 74.3(2)
Er1 S1 Er2 138.97(7)
C15 N1 C16 104.1(6)
C15 N1 Er1 101.2(5)
C16 N1 Er1 148.6(5)
C15 N2 C21 103.9(6)
C15 N2 Er2 103.4(4)
C21 N2 Er2 148.3(5)
C5 C1 C2 107.4(12)
C5 C1 Er1 74.8(7)
C2 C1 Er1 72.9(6)
C3 C2 C1 102.7(12)
C3 C2 Er1 74.7(6)
C1 C2 Er1 75.5(6)
C4 C3 C2 110.0(12)
C4 C3 Er1 76.3(7)
C2 C3 Er1 74.3(6)
C3 C4 C5 111.4(13)
C3 C4 Er1 75.8(7)
C5 C4 Er1 75.8(7)
C4 C5 C1 108.3(13)
C4 C5 Er1 74.9(7)
C1 C5 Er1 75.9(8)
C7 C6 C10 107.4(10)
C7 C6 Er1 74.7(5)
C10 C6 Er1 75.2(5)
C8 C7 C6 109.3(10)
C8 C7 Er1 75.2(5)
C6 C7 Er1 75.1(4)
C7 C8 C9 108.4(10)
C7 C8 Er1 75.0(5)
C9 C8 Er1 75.9(5)
C10 C9 C8 107.2(9)
C10 C9 Er1 74.5(5)
C8 C9 Er1 73.4(5)
C9 C10 C6 107.7(9)
C9 C10 Er1 75.5(5)
C6 C10 Er1 74.0(5)
O1 C11 C12 108.4(8)
C13 C12 C11 105.1(8)
C12 C13 C14 106.2(8)
O1 C14 C13 107.7(8)
N1 C15 N2 115.8(6)
N1 C15 S1 122.3(6)
N2 C15 S1 121.7(5)
N1 C15 Er1 52.4(4)
N2 C15 Er1 159.6(5)
S1 C15 Er1 71.2(2)
N1 C15 Er2 160.6(5)
N2 C15 Er2 50.7(3)
S1 C15 Er2 71.8(2)
Er1 C15 Er2 134.6(3)
N1 C16 C17 130.6(7)
N1 C16 C21 108.1(6)
C17 C16 C21 121.3(7)
C18 C17 C16 116.9(8)
C19 C18 C17 122.4(8)
C18 C19 C20 121.0(8)
C19 C20 C21 118.3(8)
N2 C21 C20 131.7(7)
N2 C21 C16 108.2(6)
C20 C21 C16 120.1(7)
C26 C22 C23 107.6(10)
C26 C22 Er2 74.9(5)
C23 C22 Er2 75.3(5)
C24 C23 C22 108.7(11)
C24 C23 Er2 72.7(5)
C22 C23 Er2 74.4(5)
C23 C24 C25 108.9(11)
C23 C24 Er2 77.3(5)
C25 C24 Er2 74.9(6)
C24 C25 C26 105.5(11)
C24 C25 Er2 74.2(6)
C26 C25 Er2 75.5(5)
C22 C26 C25 109.2(11)
C22 C26 Er2 75.6(5)
C25 C26 Er2 73.3(5)
C28 C27 C31 108.8(9)
C28 C27 Er2 75.9(5)
C31 C27 Er2 74.3(5)
C27 C28 C29 108.0(10)
C27 C28 Er2 74.0(4)
C29 C28 Er2 74.5(5)
C28 C29 C30 108.8(11)
C28 C29 Er2 75.4(5)
C30 C29 Er2 74.2(5)
C31 C30 C29 107.9(11)
C31 C30 Er2 74.5(4)
C29 C30 Er2 75.2(5)
C30 C31 C27 106.6(10)
C30 C31 Er2 74.8(5)
C27 C31 Er2 74.6(5)
O2 C32 C33 106.3(7)
C34 C33 C32 104.6(7)
C35 C34 C33 105.6(7)
O2 C35 C34 108.6(7)
C14 O1 C11 109.4(7)
C14 O1 Er1 126.0(5)
C11 O1 Er1 124.2(5)
C35 O2 C32 108.1(6)
C35 O2 Er2 126.7(5)
C32 O2 Er2 123.1(4)

loop_
_geom_bond_atom_site_label_1
_geom_bond_atom_site_label_2
_geom_bond_distance
Er1 N1 2.366(6)
Er1 O1 2.482(5)
Er1 C2 2.613(9)
Er1 C7 2.615(7)
Er1 C8 2.617(9)
Er1 C3 2.618(9)
Er1 C6 2.620(8)
Er1 C4 2.624(10)
Er1 C5 2.634(11)
Er1 C10 2.636(9)
Er1 C1 2.647(11)
Er1 C9 2.649(9)
Er1 S1 2.8799(18)
Er1 C15 2.930(7)
Er2 N2 2.369(6)
Er2 O2 2.424(5)
Er2 C31 2.602(8)
Er2 C27 2.605(7)
Er2 C30 2.606(8)
Er2 C24 2.607(9)
Er2 C25 2.616(9)
Er2 C29 2.618(8)
Er2 C28 2.629(7)
Er2 C26 2.644(8)
Er2 C22 2.652(8)
Er2 C23 2.663(8)
Er2 S1 2.938(2)
Er2 C15 2.977(7)
S1 C15 1.722(7)
N1 C15 1.329(8)
N1 C16 1.379(9)
N2 C15 1.335(9)
N2 C21 1.378(9)
C1 C5 1.33(2)
C1 C2 1.43(2)
C2 C3 1.398(18)
C3 C4 1.266(16)
C4 C5 1.328(19)
C6 C7 1.363(12)
C6 C10 1.397(15)
C7 C8 1.343(13)
C8 C9 1.397(16)
C9 C10 1.370(16)
C11 O1 1.439(8)
C11 C12 1.489(9)
C12 C13 1.486(8)
C13 C14 1.497(9)
C14 O1 1.422(8)
C16 C17 1.396(10)
C16 C21 1.398(10)
C17 C18 1.380(12)
C18 C19 1.371(12)
C19 C20 1.383(11)
C20 C21 1.390(10)
C22 C26 1.350(14)
C22 C23 1.387(14)
C23 C24 1.362(15)
C24 C25 1.388(18)
C25 C26 1.417(17)
C27 C28 1.359(12)
C27 C31 1.397(13)
C28 C29 1.361(15)
C29 C30 1.381(16)
C30 C31 1.377(14)
C32 O2 1.436(7)
C32 C33 1.500(8)
C33 C34 1.494(9)
C34 C35 1.487(8)
C35 O2 1.433(7)
